data_7153308
loop_
_publ_author_name
'Hua, Guoxiong'
'Henry, John B.'
'Li, Yang'
'Mount, Andrew R.'
'Slawin, Alexandra M. Z.'
'Woollins, J. Derek'

_publ_section_title
;
 Synthesis of novel 2,5-diarylselenophenes from selenation of
 1,4-diarylbutane-1,4-diones or methanol/arylacetylenes.
;
_journal_issue 7
_journal_name_full 'Organic &amp; biomolecular chemistry'
_journal_page_first 1655
_journal_page_last 1660
_journal_paper_doi 10.1039/b924986a
_journal_volume 8
_journal_year 2010
_chemical_formula_moiety 'C18 H16 Se1'
_chemical_formula_sum 'C18 H16 Se'
_chemical_formula_weight 311.27
_chemical_name_systematic
;
?
;
_space_group_IT_number 61
_symmetry_cell_setting orthorhombic
_symmetry_space_group_name_Hall '-P 2ac 2ab'
_symmetry_space_group_name_H-M 'P b c a'
_atom_sites_solution_hydrogens geom
_atom_sites_solution_primary direct
_atom_sites_solution_secondary difmap
_audit_creation_method SHELXL-97
_cell_angle_alpha 90.00
_cell_angle_beta 90.00
_cell_angle_gamma 90.00
_cell_formula_units_Z 8
_cell_length_a 14.556(2)
_cell_length_b 5.8313(9)
_cell_length_c 33.051(5)
_cell_measurement_reflns_used 6532
_cell_measurement_temperature 93(2)
_cell_measurement_theta_max 28.7241
_cell_measurement_theta_min 1.8643
_cell_volume 2805.4(7)
_computing_cell_refinement 'CrystalClear (Rigaku Corp., 2004)'
_computing_data_collection 'CrystalClear (Rigaku Corp., 2004)'
_computing_data_reduction 'CrystalClear (Rigaku Corp., 2004)'
_computing_molecular_graphics PLATON
_computing_publication_material 'Bruker SHELXTL'
_computing_structure_refinement 'SHELXL-97 (Sheldrick, 1997)'
_computing_structure_solution 'SHELXS-97 (Sheldrick, 1990)'
_diffrn_ambient_temperature 93(2)
_diffrn_detector_area_resol_mean 0.83
_diffrn_measured_fraction_theta_full 0.985
_diffrn_measured_fraction_theta_max 0.857
_diffrn_measurement_device_type CCD
_diffrn_measurement_method dtprofit.ref
_diffrn_radiation_monochromator confocal
_diffrn_radiation_source 'rotating anode'
_diffrn_radiation_type MoK\a
_diffrn_radiation_wavelength 0.71073
_diffrn_reflns_av_R_equivalents 0.0688
_diffrn_reflns_av_sigmaI/netI 0.0666
_diffrn_reflns_limit_h_max 11
_diffrn_reflns_limit_h_min -17
_diffrn_reflns_limit_k_max 7
_diffrn_reflns_limit_k_min -7
_diffrn_reflns_limit_l_max 33
_diffrn_reflns_limit_l_min -40
_diffrn_reflns_number 16322
_diffrn_reflns_theta_full 25.00
_diffrn_reflns_theta_max 28.12
_diffrn_reflns_theta_min 1.86
_exptl_absorpt_coefficient_mu 2.660
_exptl_absorpt_correction_T_max 0.9739
_exptl_absorpt_correction_T_min 0.5561
_exptl_absorpt_correction_type multi-scan
_exptl_absorpt_process_details 'CrystalClear (Rigaku 2004)'
_exptl_crystal_colour Colorless
_exptl_crystal_density_diffrn 1.474
_exptl_crystal_density_method 'not measured'
_exptl_crystal_description Platelet
_exptl_crystal_F_000 1264
_exptl_crystal_size_max 0.25
_exptl_crystal_size_mid 0.15
_exptl_crystal_size_min 0.01
_refine_diff_density_max 0.858
_refine_diff_density_min -0.940
_refine_diff_density_rms 0.116
_refine_ls_extinction_coef 0.0032(6)
_refine_ls_extinction_expression Fc^*^=kFc[1+0.001xFc^2^\l^3^/sin(2\q)]^-1/4^
_refine_ls_extinction_method SHELXL
_refine_ls_goodness_of_fit_ref 1.069
_refine_ls_hydrogen_treatment constr
_refine_ls_matrix_type full
_refine_ls_number_parameters 175
_refine_ls_number_reflns 3107
_refine_ls_number_restraints 0
_refine_ls_restrained_S_all 1.069
_refine_ls_R_factor_all 0.0821
_refine_ls_R_factor_gt 0.0560
_refine_ls_shift/su_max 0.001
_refine_ls_shift/su_mean 0.000
_refine_ls_structure_factor_coef Fsqd
_refine_ls_weighting_details 'calc w=1/[\s^2^(Fo^2^)+(0.0673P)^2^+0.5455P] where P=(Fo^2^+2Fc^2^)/3'
_refine_ls_weighting_scheme calc
_refine_ls_wR_factor_gt 0.1337
_refine_ls_wR_factor_ref 0.1478
_reflns_number_gt 2254
_reflns_number_total 3107
_reflns_threshold_expression >2sigma(I)
_cod_data_source_file b924986a.txt
_cod_data_source_block pbca
_cod_depositor_comments
;
The following automatic conversions were performed:

'_symmetry_cell_setting' value 'Orthorhombic' changed to
'orthorhombic' according to
/home/saulius/struct/CIF-dictionaries/cif_core.dic dictionary named
'cif_core.dic' version 2.4.2 from 2011-04-26.

Automatic conversion script
Id: cif_fix_values 1891 2012-01-12 08:04:46Z andrius 
;
_cod_original_sg_symbol_H-M Pbca
_cod_original_formula_sum 'C18 H16 Se1'
_cod_database_code 7153308

loop_
_symmetry_equiv_pos_as_xyz
'x, y, z'
'-x+1/2, -y, z+1/2'
'x+1/2, -y+1/2, -z'
'-x, y+1/2, -z+1/2'
'-x, -y, -z'
'x-1/2, y, -z-1/2'
'-x-1/2, y-1/2, z'
'x, -y-1/2, z-1/2'

loop_
_atom_site_label
_atom_site_type_symbol
_atom_site_fract_x
_atom_site_fract_y
_atom_site_fract_z
_atom_site_U_iso_or_equiv
_atom_site_adp_type
_atom_site_occupancy
_atom_site_symmetry_multiplicity
_atom_site_calc_flag
_atom_site_refinement_flags
Se1 Se 0.83805(3) 0.01642(7) 0.282747(11) 0.0284(2) Uani 1 1 d .
C13 C 0.8387(2) -0.0029(6) 0.18615(13) 0.0293(9) Uani 1 1 d .
H13 H 0.8144 -0.1158 0.2039 0.035 Uiso 1 1 calc R
C6 C 0.8378(2) -0.0817(7) 0.37768(11) 0.0313(9) Uani 1 1 d .
H6 H 0.8132 -0.1767 0.3570 0.038 Uiso 1 1 calc R
C7 C 0.8343(2) -0.1566(7) 0.41730(11) 0.0350(9) Uani 1 1 d .
H7 H 0.8073 -0.3009 0.4233 0.042 Uiso 1 1 calc R
C5 C 0.8762(3) 0.1286(6) 0.36706(10) 0.0294(8) Uani 1 1 d .
C15 C 0.8734(3) 0.1161(7) 0.11795(11) 0.0349(9) Uani 1 1 d .
C16 C 0.9094(3) 0.3197(6) 0.13366(10) 0.0339(9) Uani 1 1 d .
H16 H 0.9339 0.4311 0.1157 0.041 Uiso 1 1 calc R
C12 C 0.8751(3) 0.2009(6) 0.20194(10) 0.0280(8) Uani 1 1 d .
C14 C 0.8381(2) -0.0400(7) 0.14528(12) 0.0320(9) Uani 1 1 d .
H14 H 0.8123 -0.1786 0.1353 0.038 Uiso 1 1 calc R
C11 C 0.8647(3) -0.1025(8) 0.49176(11) 0.0500(11) Uani 1 1 d .
H11A H 0.9176 -0.0442 0.5069 0.075 Uiso 1 1 calc R
H11B H 0.8649 -0.2706 0.4924 0.075 Uiso 1 1 calc R
H11C H 0.8078 -0.0456 0.5041 0.075 Uiso 1 1 calc R
C10 C 0.9116(3) 0.2640(6) 0.39847(10) 0.0345(9) Uani 1 1 d .
H10 H 0.9382 0.4087 0.3924 0.041 Uiso 1 1 calc R
C8 C 0.8702(3) -0.0218(6) 0.44874(12) 0.0351(9) Uani 1 1 d .
C4 C 0.8803(3) 0.2390(6) 0.24608(10) 0.0287(8) Uani 1 1 d .
C9 C 0.9082(3) 0.1886(7) 0.43837(10) 0.0373(9) Uani 1 1 d .
H9 H 0.9326 0.2836 0.4591 0.045 Uiso 1 1 calc R
C2 C 0.9179(3) 0.4029(6) 0.30904(11) 0.0306(8) Uani 1 1 d .
H2 H 0.9421 0.5206 0.3258 0.037 Uiso 1 1 calc R
C3 C 0.9171(3) 0.4205(6) 0.26650(11) 0.0306(8) Uani 1 1 d .
H3 H 0.9409 0.5510 0.2528 0.037 Uiso 1 1 calc R
C1 C 0.8813(3) 0.2050(6) 0.32464(10) 0.0290(8) Uani 1 1 d .
C17 C 0.9103(3) 0.3624(6) 0.17452(10) 0.0344(9) Uani 1 1 d .
H17 H 0.9349 0.5026 0.1843 0.041 Uiso 1 1 calc R
C18 C 0.8714(3) 0.0714(8) 0.07301(11) 0.0461(11) Uani 1 1 d .
H18A H 0.8722 -0.0944 0.0681 0.069 Uiso 1 1 calc R
H18B H 0.9253 0.1420 0.0603 0.069 Uiso 1 1 calc R
H18C H 0.8154 0.1374 0.0614 0.069 Uiso 1 1 calc R

loop_
_atom_site_aniso_label
_atom_site_aniso_U_11
_atom_site_aniso_U_22
_atom_site_aniso_U_33
_atom_site_aniso_U_23
_atom_site_aniso_U_13
_atom_site_aniso_U_12
Se1 0.0262(3) 0.0202(3) 0.0388(3) -0.00082(12) -0.00005(13) -0.00307(14)
C13 0.022(2) 0.024(2) 0.042(3) 0.0006(13) 0.0035(14) 0.0018(15)
C6 0.027(2) 0.029(2) 0.038(2) -0.0034(16) -0.0010(14) 0.0009(16)
C7 0.030(3) 0.0231(19) 0.052(2) 0.0014(16) 0.0053(15) 0.0002(16)
C5 0.021(2) 0.0236(19) 0.044(2) -0.0056(14) 0.0002(15) 0.0032(16)
C15 0.025(2) 0.034(2) 0.046(2) 0.0021(16) -0.0040(16) 0.0054(19)
C16 0.030(2) 0.030(2) 0.042(2) 0.0043(15) 0.0016(15) 0.0015(18)
C12 0.022(2) 0.0214(18) 0.0404(19) -0.0030(14) 0.0031(15) 0.0035(16)
C14 0.029(3) 0.028(2) 0.039(2) 0.0013(15) -0.0038(14) 0.0008(15)
C11 0.053(3) 0.046(3) 0.051(3) 0.008(2) -0.003(2) -0.002(2)
C10 0.029(2) 0.0246(19) 0.050(2) 0.0007(15) -0.0030(16) -0.0021(17)
C8 0.032(2) 0.032(2) 0.041(2) -0.0003(15) -0.0021(17) 0.0010(19)
C4 0.018(2) 0.0216(18) 0.046(2) 0.0001(14) 0.0033(14) 0.0008(16)
C9 0.035(3) 0.031(2) 0.046(2) -0.0073(16) -0.0052(16) 0.0009(18)
C2 0.022(2) 0.0220(17) 0.048(2) -0.0051(14) -0.0008(15) 0.0004(16)
C3 0.022(2) 0.0207(18) 0.049(2) 0.0005(15) 0.0051(16) 0.0007(16)
C1 0.020(2) 0.0225(18) 0.044(2) -0.0030(14) 0.0010(14) 0.0011(16)
C17 0.027(2) 0.0225(19) 0.054(2) 0.0027(15) 0.0004(16) 0.0011(17)
C18 0.048(3) 0.048(3) 0.043(2) 0.0030(19) -0.0087(19) 0.001(2)

loop_
_atom_type_symbol
_atom_type_description
_atom_type_scat_dispersion_real
_atom_type_scat_dispersion_imag
_atom_type_scat_source
C C 0.0033 0.0016 'International Tables Vol C Tables 4.2.6.8 and 6.1.1.4'
H H 0.0000 0.0000 'International Tables Vol C Tables 4.2.6.8 and 6.1.1.4'
Se Se -0.0929 2.2259 'International Tables Vol C Tables 4.2.6.8 and 6.1.1.4'

loop_
_geom_angle_atom_site_label_1
_geom_angle_atom_site_label_2
_geom_angle_atom_site_label_3
_geom_angle
C1 Se1 C4 87.78(16)
C14 C13 C12 120.3(3)
C14 C13 H13 119.9
C12 C13 H13 119.9
C7 C6 C5 122.2(3)
C7 C6 H6 118.9
C5 C6 H6 118.9
C6 C7 C8 120.7(4)
C6 C7 H7 119.6
C8 C7 H7 119.6
C6 C5 C10 117.2(3)
C6 C5 C1 121.8(3)
C10 C5 C1 121.0(3)
C14 C15 C16 117.2(3)
C14 C15 C18 121.5(4)
C16 C15 C18 121.3(4)
C17 C16 C15 121.5(3)
C17 C16 H16 119.3
C15 C16 H16 119.3
C13 C12 C17 117.8(3)
C13 C12 C4 120.9(3)
C17 C12 C4 121.2(3)
C13 C14 C15 122.6(4)
C13 C14 H14 118.7
C15 C14 H14 118.7
C8 C11 H11A 109.5
C8 C11 H11B 109.5
H11A C11 H11B 109.5
C8 C11 H11C 109.5
H11A C11 H11C 109.5
H11B C11 H11C 109.5
C9 C10 C5 120.7(4)
C9 C10 H10 119.6
C5 C10 H10 119.6
C9 C8 C7 117.4(3)
C9 C8 C11 122.2(4)
C7 C8 C11 120.4(4)
C3 C4 C12 128.6(3)
C3 C4 Se1 110.2(3)
C12 C4 Se1 121.1(2)
C8 C9 C10 121.8(3)
C8 C9 H9 119.1
C10 C9 H9 119.1
C1 C2 C3 115.7(3)
C1 C2 H2 122.2
C3 C2 H2 122.2
C4 C3 C2 116.1(3)
C4 C3 H3 122.0
C2 C3 H3 122.0
C2 C1 C5 129.2(3)
C2 C1 Se1 110.2(2)
C5 C1 Se1 120.5(3)
C16 C17 C12 120.7(3)
C16 C17 H17 119.7
C12 C17 H17 119.7
C15 C18 H18A 109.5
C15 C18 H18B 109.5
H18A C18 H18B 109.5
C15 C18 H18C 109.5
H18A C18 H18C 109.5
H18B C18 H18C 109.5

loop_
_geom_bond_atom_site_label_1
_geom_bond_atom_site_label_2
_geom_bond_distance
Se1 C1 1.877(3)
Se1 C4 1.879(3)
C13 C14 1.368(6)
C13 C12 1.402(5)
C13 H13 0.9500
C6 C7 1.381(5)
C6 C5 1.393(5)
C6 H6 0.9500
C7 C8 1.404(5)
C7 H7 0.9500
C5 C10 1.403(5)
C5 C1 1.473(5)
C15 C14 1.381(5)
C15 C16 1.398(5)
C15 C18 1.508(5)
C16 C17 1.373(5)
C16 H16 0.9500
C12 C17 1.403(5)
C12 C4 1.478(5)
C14 H14 0.9500
C11 C8 1.500(5)
C11 H11A 0.9800
C11 H11B 0.9800
C11 H11C 0.9800
C10 C9 1.391(5)
C10 H10 0.9500
C8 C9 1.389(5)
C4 C3 1.365(5)
C9 H9 0.9500
C2 C1 1.372(5)
C2 C3 1.410(5)
C2 H2 0.9500
C3 H3 0.9500
C17 H17 0.9500
C18 H18A 0.9800
C18 H18B 0.9800
C18 H18C 0.9800

loop_
_geom_torsion_atom_site_label_1
_geom_torsion_atom_site_label_2
_geom_torsion_atom_site_label_3
_geom_torsion_atom_site_label_4
_geom_torsion
C5 C6 C7 C8 -0.3(6)
C7 C6 C5 C10 -0.1(6)
C7 C6 C5 C1 178.7(3)
C14 C15 C16 C17 0.4(6)
C18 C15 C16 C17 179.1(4)
C14 C13 C12 C17 0.0(5)
C14 C13 C12 C4 -177.2(3)
C12 C13 C14 C15 0.8(5)
C16 C15 C14 C13 -1.0(6)
C18 C15 C14 C13 -179.7(4)
C6 C5 C10 C9 0.2(6)
C1 C5 C10 C9 -178.7(3)
C6 C7 C8 C9 0.5(6)
C6 C7 C8 C11 178.9(4)
C13 C12 C4 C3 176.6(4)
C17 C12 C4 C3 -0.4(6)
C13 C12 C4 Se1 -0.1(5)
C17 C12 C4 Se1 -177.2(3)
C1 Se1 C4 C3 -1.6(3)
C1 Se1 C4 C12 175.7(3)
C7 C8 C9 C10 -0.5(6)
C11 C8 C9 C10 -178.8(4)
C5 C10 C9 C8 0.1(6)
C12 C4 C3 C2 -175.8(3)
Se1 C4 C3 C2 1.3(4)
C1 C2 C3 C4 0.0(5)
C3 C2 C1 C5 176.4(4)
C3 C2 C1 Se1 -1.3(4)
C6 C5 C1 C2 -178.8(4)
C10 C5 C1 C2 0.0(6)
C6 C5 C1 Se1 -1.4(5)
C10 C5 C1 Se1 177.4(3)
C4 Se1 C1 C2 1.6(3)
C4 Se1 C1 C5 -176.3(3)
C15 C16 C17 C12 0.4(6)
C13 C12 C17 C16 -0.5(6)
C4 C12 C17 C16 176.6(3)
